data_4062573
_journal_name_full Organometallics
_journal_paper_doi 10.1021/om034248j
_journal_year 2004
_chemical_formula_moiety '(C24 H20 B)-, (C9 H9 N2)+'
_chemical_formula_sum 'C33 H29 B N2'
_chemical_formula_weight 464.39
_space_group_IT_number 14
_symmetry_cell_setting monoclinic
_symmetry_space_group_name_Hall '-P 2ybc'
_symmetry_space_group_name_H-M 'P 1 21/c 1'
_cell_angle_alpha 90.00
_cell_angle_beta 95.701(19)
_cell_angle_gamma 90.00
_cell_formula_units_Z 4
_cell_length_a 14.606(6)
_cell_length_b 8.780(4)
_cell_length_c 20.378(2)
_cell_measurement_temperature 140(2)
_cell_volume 2600.4(16)
_diffrn_ambient_temperature 140(2)
_exptl_crystal_density_diffrn 1.186
_cod_depositor_comments
;
The following automatic conversions were performed:
'_symmetry_cell_setting' value 'Monoclinic' changed to 'monoclinic'
according to '/home/saulius/struct/CIF-dictionaries/cif_core.dic'
dictionary named 'cif_core.dic' version 2.4.1 from 2010-06-29.

Automatic conversion script
Id: cif_fix_enum 1527 2010-12-29 10:47:43Z saulius 
;
_cod_original_sg_symbol_H-M 'P 21/c'
_cod_database_code 4062573

loop_
_symmetry_equiv_pos_as_xyz
'x, y, z'
'-x, y+1/2, -z+1/2'
'-x, -y, -z'
'x, -y-1/2, z-1/2'

loop_
_atom_site_label
_atom_site_type_symbol
_atom_site_fract_x
_atom_site_fract_y
_atom_site_fract_z
_atom_site_U_iso_or_equiv
_atom_site_adp_type
_atom_site_occupancy
_atom_site_symmetry_multiplicity
_atom_site_calc_flag
_atom_site_refinement_flags
_atom_site_disorder_assembly
_atom_site_disorder_group
N1 N 0.23596(12) 0.1155(2) 0.40432(8) 0.0467(4) Uani 1 1 d . . .
N2 N 0.10721(13) -0.0058(2) 0.38593(8) 0.0465(4) Uani 1 1 d . . .
C1 C 0.24528(16) 0.0176(3) 0.35248(10) 0.0497(5) Uani 1 1 d . . .
H1 H 0.2982 0.0056 0.3294 0.060 Uiso 1 1 calc R . .
C2 C 0.16475(16) -0.0579(3) 0.34079(10) 0.0488(5) Uani 1 1 d . . .
H2 H 0.1503 -0.1329 0.3078 0.059 Uiso 1 1 calc R . .
C3 C 0.15226(15) 0.0990(3) 0.42356(10) 0.0465(5) Uani 1 1 d . . .
H3 H 0.1285 0.1532 0.4585 0.056 Uiso 1 1 calc R . .
C4 C 0.30506(16) 0.2235(3) 0.43514(11) 0.0537(6) Uani 1 1 d . . .
H4A H 0.2732 0.3150 0.4498 0.064 Uiso 1 1 calc R . .
H4B H 0.3380 0.1753 0.4746 0.064 Uiso 1 1 calc R . .
C5 C 0.37136(17) 0.2695(3) 0.39065(11) 0.0554(6) Uani 1 1 d . . .
C6 C 0.4278(2) 0.3042(4) 0.35658(14) 0.0809(9) Uani 1 1 d . . .
H6 H 0.4736 0.3325 0.3289 0.097 Uiso 1 1 calc R . .
C7 C 0.01147(16) -0.0550(3) 0.38968(11) 0.0524(5) Uani 1 1 d . . .
H7A H -0.0175 -0.0781 0.3448 0.063 Uiso 1 1 calc R . .
H7B H 0.0110 -0.1493 0.4163 0.063 Uiso 1 1 calc R . .
C8 C -0.04188(16) 0.0632(3) 0.41951(10) 0.0506(5) Uani 1 1 d . . .
C9 C -0.08468(17) 0.1595(3) 0.44267(11) 0.0582(6) Uani 1 1 d . . .
H9 H -0.1192 0.2371 0.4614 0.070 Uiso 1 1 calc R . .
B1 B 0.25529(17) 0.0977(3) 0.13336(11) 0.0440(5) Uani 1 1 d . . .
C10 C 0.31069(15) -0.0296(2) 0.18179(9) 0.0441(5) Uani 1 1 d . . .
C11 C 0.27379(17) -0.1751(3) 0.18924(10) 0.0512(5) Uani 1 1 d . . .
H11 H 0.2193 -0.2024 0.1624 0.061 Uiso 1 1 calc R . .
C12 C 0.31319(18) -0.2811(3) 0.23399(11) 0.0572(6) Uani 1 1 d . . .
H12 H 0.2859 -0.3786 0.2372 0.069 Uiso 1 1 calc R . .
C13 C 0.39219(17) -0.2445(3) 0.27379(11) 0.0569(6) Uani 1 1 d . . .
H13 H 0.4195 -0.3164 0.3046 0.068 Uiso 1 1 calc R . .
C14 C 0.43127(16) -0.1020(3) 0.26826(10) 0.0534(6) Uani 1 1 d . . .
H14 H 0.4857 -0.0757 0.2953 0.064 Uiso 1 1 calc R . .
C15 C 0.39057(15) 0.0028(3) 0.22300(9) 0.0469(5) Uani 1 1 d . . .
H15 H 0.4182 0.1001 0.2200 0.056 Uiso 1 1 calc R . .
C16 C 0.17590(15) 0.1599(2) 0.17874(9) 0.0423(5) Uani 1 1 d . . .
C17 C 0.08826(15) 0.0944(2) 0.17925(10) 0.0455(5) Uani 1 1 d . . .
H17 H 0.0704 0.0170 0.1480 0.055 Uiso 1 1 calc R . .
C18 C 0.02642(16) 0.1377(3) 0.22351(10) 0.0486(5) Uani 1 1 d . . .
H18 H -0.0323 0.0906 0.2217 0.058 Uiso 1 1 calc R . .
C19 C 0.05009(17) 0.2490(3) 0.27015(10) 0.0512(6) Uani 1 1 d . . .
H19 H 0.0077 0.2804 0.3000 0.061 Uiso 1 1 calc R . .
C20 C 0.13717(17) 0.3142(3) 0.27249(10) 0.0500(5) Uani 1 1 d . . .
H20 H 0.1553 0.3890 0.3049 0.060 Uiso 1 1 calc R . .
C21 C 0.19748(16) 0.2703(2) 0.22778(9) 0.0461(5) Uani 1 1 d . . .
H21 H 0.2564 0.3172 0.2303 0.055 Uiso 1 1 calc R . .
C22 C 0.32173(15) 0.2363(2) 0.11186(9) 0.0451(5) Uani 1 1 d . . .
C23 C 0.29087(18) 0.3865(3) 0.10347(11) 0.0548(6) Uani 1 1 d . . .
H23 H 0.2301 0.4101 0.1129 0.066 Uiso 1 1 calc R . .
C24 C 0.3451(2) 0.5025(3) 0.08206(12) 0.0663(7) Uani 1 1 d . . .
H24 H 0.3214 0.6032 0.0776 0.080 Uiso 1 1 calc R . .
C25 C 0.4332(2) 0.4723(3) 0.06722(11) 0.0651(7) Uani 1 1 d . . .
H25 H 0.4709 0.5518 0.0532 0.078 Uiso 1 1 calc R . .
C26 C 0.46620(17) 0.3248(3) 0.07304(10) 0.0584(6) Uani 1 1 d . . .
H26 H 0.5265 0.3021 0.0622 0.070 Uiso 1 1 calc R . .
C27 C 0.41150(15) 0.2102(3) 0.09470(10) 0.0501(5) Uani 1 1 d . . .
H27 H 0.4355 0.1096 0.0981 0.060 Uiso 1 1 calc R . .
C28 C 0.21569(15) 0.0222(2) 0.06245(9) 0.0434(5) Uani 1 1 d . . .
C29 C 0.13465(15) 0.0688(3) 0.02572(10) 0.0465(5) Uani 1 1 d . . .
H29 H 0.0959 0.1393 0.0450 0.056 Uiso 1 1 calc R . .
C30 C 0.10800(16) 0.0163(3) -0.03829(10) 0.0505(5) Uani 1 1 d . . .
H30 H 0.0520 0.0505 -0.0612 0.061 Uiso 1 1 calc R . .
C31 C 0.16335(17) -0.0855(3) -0.06807(10) 0.0517(6) Uani 1 1 d . . .
H31 H 0.1461 -0.1209 -0.1116 0.062 Uiso 1 1 calc R . .
C32 C 0.24451(16) -0.1348(3) -0.03324(10) 0.0502(5) Uani 1 1 d . . .
H32 H 0.2831 -0.2050 -0.0529 0.060 Uiso 1 1 calc R . .
C33 C 0.26958(15) -0.0817(2) 0.03044(9) 0.0459(5) Uani 1 1 d . . .
H33 H 0.3254 -0.1171 0.0532 0.055 Uiso 1 1 calc R . .

loop_
_atom_site_aniso_label
_atom_site_aniso_U_11
_atom_site_aniso_U_22
_atom_site_aniso_U_33
_atom_site_aniso_U_23
_atom_site_aniso_U_13
_atom_site_aniso_U_12
N1 0.0472(11) 0.0495(11) 0.0439(9) 0.0002(7) 0.0061(7) 0.0000(9)
N2 0.0499(11) 0.0411(10) 0.0495(9) 0.0005(7) 0.0099(8) 0.0010(8)
C1 0.0548(14) 0.0474(13) 0.0479(11) 0.0018(9) 0.0108(9) 0.0065(11)
C2 0.0565(14) 0.0423(12) 0.0488(11) -0.0006(9) 0.0120(9) 0.0050(11)
C3 0.0479(13) 0.0462(13) 0.0458(11) -0.0039(8) 0.0074(9) -0.0011(10)
C4 0.0476(13) 0.0618(15) 0.0514(12) -0.0047(10) 0.0030(9) -0.0038(11)
C5 0.0571(14) 0.0547(15) 0.0540(12) -0.0022(10) 0.0042(11) -0.0060(12)
C6 0.083(2) 0.091(2) 0.0724(16) -0.0120(15) 0.0267(15) -0.0323(18)
C7 0.0486(13) 0.0490(13) 0.0603(12) -0.0062(10) 0.0093(10) -0.0041(11)
C8 0.0438(13) 0.0543(14) 0.0536(11) 0.0019(10) 0.0048(9) -0.0041(11)
C9 0.0522(14) 0.0592(16) 0.0636(13) -0.0043(11) 0.0082(11) 0.0052(12)
B1 0.0427(13) 0.0398(13) 0.0499(12) -0.0002(9) 0.0060(9) -0.0012(11)
C10 0.0456(12) 0.0424(12) 0.0448(10) -0.0025(8) 0.0066(8) 0.0043(10)
C11 0.0589(14) 0.0436(13) 0.0500(11) 0.0009(9) 0.0008(9) 0.0017(11)
C12 0.0743(17) 0.0434(13) 0.0537(12) 0.0024(9) 0.0053(11) 0.0047(12)
C13 0.0646(16) 0.0551(15) 0.0514(12) 0.0066(10) 0.0074(11) 0.0165(12)
C14 0.0486(13) 0.0659(16) 0.0458(11) 0.0014(10) 0.0049(9) 0.0099(11)
C15 0.0452(12) 0.0502(13) 0.0462(11) 0.0003(9) 0.0082(9) 0.0027(10)
C16 0.0474(12) 0.0353(11) 0.0437(10) 0.0025(8) 0.0023(8) 0.0032(9)
C17 0.0484(13) 0.0416(12) 0.0459(10) 0.0033(8) 0.0014(8) 0.0006(10)
C18 0.0475(13) 0.0455(13) 0.0534(11) 0.0060(9) 0.0087(9) -0.0007(10)
C19 0.0588(15) 0.0458(13) 0.0509(12) 0.0083(9) 0.0152(10) 0.0109(11)
C20 0.0615(15) 0.0423(13) 0.0465(11) -0.0007(9) 0.0063(9) 0.0057(11)
C21 0.0486(13) 0.0420(12) 0.0472(11) 0.0014(8) 0.0026(9) 0.0002(10)
C22 0.0500(13) 0.0443(12) 0.0407(10) -0.0017(8) 0.0033(8) -0.0012(10)
C23 0.0663(16) 0.0445(13) 0.0561(12) 0.0007(9) 0.0184(11) 0.0017(11)
C24 0.097(2) 0.0434(14) 0.0614(14) 0.0012(10) 0.0233(13) -0.0053(14)
C25 0.084(2) 0.0592(17) 0.0536(13) -0.0004(11) 0.0146(12) -0.0262(15)
C26 0.0530(14) 0.0731(18) 0.0488(12) 0.0025(10) 0.0038(9) -0.0134(13)
C27 0.0469(13) 0.0544(14) 0.0488(11) 0.0011(9) 0.0030(9) -0.0039(11)
C28 0.0439(12) 0.0379(12) 0.0488(11) 0.0034(8) 0.0072(9) -0.0034(9)
C29 0.0475(13) 0.0449(13) 0.0474(10) 0.0010(8) 0.0066(9) -0.0003(10)
C30 0.0485(13) 0.0526(14) 0.0492(11) 0.0054(9) -0.0019(9) -0.0046(11)
C31 0.0617(15) 0.0490(13) 0.0441(10) -0.0013(9) 0.0040(9) -0.0076(11)
C32 0.0570(14) 0.0443(13) 0.0500(11) -0.0028(9) 0.0091(9) -0.0008(11)
C33 0.0454(12) 0.0442(12) 0.0481(11) 0.0010(8) 0.0037(8) 0.0003(10)

loop_
_geom_bond_atom_site_label_1
_geom_bond_atom_site_label_2
_geom_bond_distance
_geom_bond_site_symmetry_2
_geom_bond_publ_flag
N1 C3 1.328(3) . ?
N1 C1 1.379(3) . ?
N1 C4 1.479(3) . ?
N2 C3 1.329(3) . ?
N2 C2 1.384(3) . ?
N2 C7 1.473(3) . ?
C1 C2 1.351(3) . ?
C1 H1 0.9500 . ?
C2 H2 0.9500 . ?
C3 H3 0.9500 . ?
C4 C5 1.448(3) . ?
C4 H4A 0.9900 . ?
C4 H4B 0.9900 . ?
C5 C6 1.170(3) . ?
C6 H6 0.9500 . ?
C7 C8 1.466(3) . ?
C7 H7A 0.9900 . ?
C7 H7B 0.9900 . ?
C8 C9 1.177(3) . ?
C9 H9 0.9500 . ?
B1 C28 1.642(3) . ?
B1 C22 1.643(3) . ?
B1 C16 1.646(3) . ?
B1 C10 1.649(3) . ?
C10 C15 1.397(3) . ?
C10 C11 1.401(3) . ?
C11 C12 1.387(3) . ?
C11 H11 0.9500 . ?
C12 C13 1.381(4) . ?
C12 H12 0.9500 . ?
C13 C14 1.385(4) . ?
C13 H13 0.9500 . ?
C14 C15 1.393(3) . ?
C14 H14 0.9500 . ?
C15 H15 0.9500 . ?
C16 C17 1.405(3) . ?
C16 C21 1.406(3) . ?
C17 C18 1.391(3) . ?
C17 H17 0.9500 . ?
C18 C19 1.383(3) . ?
C18 H18 0.9500 . ?
C19 C20 1.391(3) . ?
C19 H19 0.9500 . ?
C20 C21 1.383(3) . ?
C20 H20 0.9500 . ?
C21 H21 0.9500 . ?
C22 C23 1.399(3) . ?
C22 C27 1.409(3) . ?
C23 C24 1.388(3) . ?
C23 H23 0.9500 . ?
C24 C25 1.377(4) . ?
C24 H24 0.9500 . ?
C25 C26 1.382(4) . ?
C25 H25 0.9500 . ?
C26 C27 1.384(3) . ?
C26 H26 0.9500 . ?
C27 H27 0.9500 . ?
C28 C29 1.397(3) . ?
C28 C33 1.407(3) . ?
C29 C30 1.402(3) . ?
C29 H29 0.9500 . ?
C30 C31 1.385(3) . ?
C30 H30 0.9500 . ?
C31 C32 1.389(3) . ?
C31 H31 0.9500 . ?
C32 C33 1.393(3) . ?
C32 H32 0.9500 . ?
C33 H33 0.9500 . ?

loop_
_cod_related_entry_id
_cod_related_entry_database
_cod_related_entry_code
1 ChemSpider 21153745
